data_4315270
loop_
_publ_author_name
'Tanmay Chattopadhyay'
'Madhuparna Mukherjee'
'Arindam Mondal'
'Pali Maiti'
'Arpita Banerjee'
'Kazi Sabnam Banu'
'Santanu Bhattacharya'
'Bappaditya Roy'
'D. J. Chattopadhyay'
'Tapan Kumar Mondal'
'Munirathinam Nethaji'
'Ennio Zangrando'
'Debasis Das'

_publ_section_title
;
 A Unique Nickel System having Versatile Catalytic Activity of Biological
 Significance
;
_journal_name_full 'Inorganic Chemistry'
_journal_page_first 3121
_journal_page_last 3129
_journal_paper_doi 10.1021/ic901546t
_journal_volume 49
_journal_year 2010
_chemical_formula_moiety 'C21 H40 N7 Ni2 O7 3+, 3(N O3 1-)'
_chemical_formula_sum 'C21 H40 N10 Ni2 O16'
_chemical_formula_weight 806.05
_chemical_name_systematic
;
 ?
;
_space_group_IT_number 169
_symmetry_cell_setting hexagonal
_symmetry_space_group_name_Hall 'P 61'
_symmetry_space_group_name_H-M 'P 61'
_atom_sites_solution_hydrogens geom
_atom_sites_solution_primary direct
_atom_sites_solution_secondary difmap
_audit_creation_method SHELXL-97
_cell_angle_alpha 90.00
_cell_angle_beta 90.00
_cell_angle_gamma 120.00
_cell_formula_units_Z 6
_cell_length_a 9.9402(13)
_cell_length_b 9.9402(13)
_cell_length_c 57.2290(15)
_cell_measurement_temperature 293(2)
_cell_volume 4897.1(9)
_computing_cell_refinement 'BRUKER SMART APEX CCD'
_computing_data_collection 'BRUKER SMART APEX CCD'
_computing_data_reduction 'BRUKER SAINT'
_computing_molecular_graphics ORTEP-III
_computing_publication_material 'WINGX Ver. 1.70.01'
_computing_structure_refinement 'SHELXL-97 (Sheldrick, 1997)'
_computing_structure_solution SHELXS-97
_diffrn_ambient_temperature 293(2)
_diffrn_detector_area_resol_mean 0.3
_diffrn_measured_fraction_theta_full 0.882
_diffrn_measured_fraction_theta_max 0.882
_diffrn_measurement_device_type 'BRUKER SMART APEX CCD'
_diffrn_measurement_method OMEGA
_diffrn_radiation_monochromator graphite
_diffrn_radiation_source 'fine-focus sealed tube'
_diffrn_radiation_type MoK\a
_diffrn_radiation_wavelength 0.71073
_diffrn_reflns_av_R_equivalents 0.0604
_diffrn_reflns_av_sigmaI/netI 0.1359
_diffrn_reflns_limit_h_max 11
_diffrn_reflns_limit_h_min -12
_diffrn_reflns_limit_k_max 12
_diffrn_reflns_limit_k_min -6
_diffrn_reflns_limit_l_max 45
_diffrn_reflns_limit_l_min -73
_diffrn_reflns_number 12428
_diffrn_reflns_theta_full 27.98
_diffrn_reflns_theta_max 27.98
_diffrn_reflns_theta_min 2.14
_exptl_absorpt_coefficient_mu 1.240
_exptl_absorpt_correction_T_max 0.7105
_exptl_absorpt_correction_T_min 0.5534
_exptl_absorpt_correction_type empirical
_exptl_absorpt_process_details SADABS
_exptl_crystal_colour BLUE
_exptl_crystal_density_diffrn 1.640
_exptl_crystal_density_method 'not measured'
_exptl_crystal_description RECTANGULAR
_exptl_crystal_F_000 2520
_exptl_crystal_size_max 0.55
_exptl_crystal_size_mid 0.36
_exptl_crystal_size_min 0.30
_refine_diff_density_max 0.463
_refine_diff_density_min -0.359
_refine_diff_density_rms 0.066
_refine_ls_abs_structure_details 'Flack H D (1983), Acta Cryst. A39, 876-881'
_refine_ls_abs_structure_Flack 0.008(16)
_refine_ls_extinction_method none
_refine_ls_goodness_of_fit_ref 0.885
_refine_ls_hydrogen_treatment mixed
_refine_ls_matrix_type full
_refine_ls_number_parameters 458
_refine_ls_number_reflns 4948
_refine_ls_number_restraints 17
_refine_ls_restrained_S_all 0.906
_refine_ls_R_factor_all 0.0990
_refine_ls_R_factor_gt 0.0531
_refine_ls_shift/su_max 0.002
_refine_ls_shift/su_mean 0.000
_refine_ls_structure_factor_coef Fsqd
_refine_ls_weighting_details 'calc w=1/[\s^2^(Fo^2^)+(0.0113P)^2^+0.0000P] where P=(Fo^2^+2Fc^2^)/3'
_refine_ls_weighting_scheme calc
_refine_ls_wR_factor_gt 0.0737
_refine_ls_wR_factor_ref 0.0831
_reflns_number_gt 3112
_reflns_number_total 4948
_reflns_threshold_expression >2sigma(I)
_cod_data_source_file ic901546t_si_007.cif
_cod_data_source_block mn18
_cod_depositor_comments
;
The following automatic conversions were performed:

'_exptl_absorpt_correction_type' value 'EMPIRICAL' changed to
'empirical' according to the built-in table from CIF Core dictionary
named 'cif_core.dic' version 2.4.1 from 2010-06-29.

Automatic conversion script
Id: cif_fix_values 1646 2011-03-28 12:23:43Z adriana 
;
_cod_database_code 4315270

loop_
_symmetry_equiv_pos_as_xyz
'x, y, z'
'-x, -y, z+1/2'
'-y, x-y, z+1/3'
'-x+y, -x, z+2/3'
'x-y, x, z+1/6'
'y, -x+y, z+5/6'

loop_
_atom_site_label
_atom_site_type_symbol
_atom_site_fract_x
_atom_site_fract_y
_atom_site_fract_z
_atom_site_U_iso_or_equiv
_atom_site_adp_type
_atom_site_occupancy
_atom_site_symmetry_multiplicity
_atom_site_calc_flag
_atom_site_refinement_flags
_atom_site_disorder_assembly
_atom_site_disorder_group
Ni1 Ni 0.96659(10) 0.72777(10) 0.289946(14) 0.0300(2) Uani 1 1 d . . .
Ni2 Ni 0.94681(11) 0.90439(10) 0.330389(14) 0.0312(2) Uani 1 1 d . . .
N1 N 0.8359(7) 0.5021(6) 0.27151(9) 0.0325(13) Uani 1 1 d . . .
O1 O 1.0824(5) 0.9525(5) 0.30121(7) 0.0334(11) Uani 1 1 d . . .
O2 O 0.8747(6) 0.6838(6) 0.32195(8) 0.0350(12) Uani 1 1 d . . .
H20 H 0.910(9) 0.650(10) 0.3268(14) 0.052 Uiso 1 1 d . . .
O3 O 1.1504(6) 0.6896(6) 0.29867(8) 0.0404(12) Uani 1 1 d D . .
H31 H 1.193(8) 0.707(9) 0.3122(7) 0.061 Uiso 1 1 d D . .
H32 H 1.241(4) 0.756(7) 0.2938(12) 0.061 Uiso 1 1 d D . .
O4 O 1.1195(6) 0.9147(6) 0.35294(10) 0.0479(14) Uani 1 1 d D . .
H41 H 1.213(4) 0.986(7) 0.3509(13) 0.072 Uiso 1 1 d D . .
H42 H 1.106(10) 0.826(5) 0.3570(14) 0.072 Uiso 1 1 d D . .
N2 N 1.0667(7) 0.8032(6) 0.25850(8) 0.0311(13) Uani 1 1 d . . .
N3 N 0.6705(7) 0.2393(7) 0.30305(10) 0.0527(18) Uani 1 1 d . . .
H3C H 0.6466 0.2034 0.3178 0.063 Uiso 1 1 calc R . .
H3D H 0.6238 0.1580 0.2932 0.063 Uiso 1 1 calc R . .
N4 N 0.7938(7) 0.8897(7) 0.35996(10) 0.0410(15) Uani 1 1 d . . .
N5 N 1.0426(7) 1.1337(7) 0.33549(9) 0.0370(15) Uani 1 1 d . . .
N6 N 0.6214(8) 0.5723(8) 0.37532(11) 0.0571(19) Uani 1 1 d . . .
H6C H 0.5626 0.5720 0.3873 0.069 Uiso 1 1 calc R . .
H6D H 0.6020 0.4744 0.3733 0.069 Uiso 1 1 calc R . .
C1 C 0.6634(8) 0.4224(8) 0.27484(13) 0.0444(19) Uani 1 1 d . . .
H1A H 0.6289 0.4971 0.2726 0.053 Uiso 1 1 calc R . .
H1B H 0.6133 0.3422 0.2631 0.053 Uiso 1 1 calc R . .
C2 C 0.6151(9) 0.3511(9) 0.29840(14) 0.054(2) Uani 1 1 d . . .
H2A H 0.5027 0.2974 0.2995 0.065 Uiso 1 1 calc R . .
H2B H 0.6569 0.4322 0.3102 0.065 Uiso 1 1 calc R . .
C3 C 0.8399(8) 0.3191(8) 0.29970(13) 0.049(2) Uani 1 1 d . . .
H3A H 0.8755 0.2453 0.3020 0.059 Uiso 1 1 calc R . .
H3B H 0.8894 0.3998 0.3114 0.059 Uiso 1 1 calc R . .
C4 C 0.8887(8) 0.3901(8) 0.27603(13) 0.0452(19) Uani 1 1 d . . .
H4A H 1.0010 0.4425 0.2748 0.054 Uiso 1 1 calc R . .
H4B H 0.8457 0.3089 0.2643 0.054 Uiso 1 1 calc R . .
C5 C 0.8635(9) 0.5515(8) 0.24650(12) 0.048(2) Uani 1 1 d . . .
H5A H 0.7958 0.5913 0.2421 0.058 Uiso 1 1 calc R . .
H5B H 0.8390 0.4626 0.2367 0.058 Uiso 1 1 calc R . .
C6 C 1.0323(8) 0.6767(8) 0.24276(11) 0.0438(19) Uani 1 1 d . . .
H6A H 1.1003 0.6351 0.2459 0.053 Uiso 1 1 calc R . .
H6B H 1.0480 0.7129 0.2267 0.053 Uiso 1 1 calc R . .
C7 C 1.1515(9) 0.9416(8) 0.25236(12) 0.0396(18) Uani 1 1 d . . .
H7 H 1.1964 0.9572 0.2376 0.048 Uiso 1 1 calc R . .
C8 C 1.1877(7) 1.0795(7) 0.26537(11) 0.0276(15) Uani 1 1 d . . .
C9 C 1.2684(8) 1.2193(8) 0.25267(12) 0.0383(17) Uani 1 1 d . . .
H9 H 1.3011 1.2170 0.2375 0.046 Uiso 1 1 calc R . .
C10 C 1.3006(8) 1.3617(8) 0.26241(12) 0.0386(18) Uani 1 1 d . . .
C11 C 1.3835(9) 1.5076(8) 0.24793(14) 0.059(2) Uani 1 1 d . . .
H11A H 1.4658 1.5068 0.2393 0.089 Uiso 1 1 calc R . .
H11B H 1.4261 1.5967 0.2580 0.089 Uiso 1 1 calc R . .
H11C H 1.3114 1.5123 0.2373 0.089 Uiso 1 1 calc R . .
C12 C 1.2541(8) 1.3592(8) 0.28454(13) 0.0409(19) Uani 1 1 d . . .
H12 H 1.2729 1.4529 0.2910 0.049 Uiso 1 1 calc R . .
C13 C 1.1797(8) 1.2269(8) 0.29857(11) 0.0287(15) Uani 1 1 d . . .
C14 C 1.1469(7) 1.0802(8) 0.28905(11) 0.0298(15) Uani 1 1 d . . .
C15 C 1.1348(8) 1.2430(8) 0.32183(11) 0.0339(17) Uani 1 1 d . . .
H15 H 1.1773 1.3437 0.3276 0.041 Uiso 1 1 calc R . .
C16 C 0.9992(10) 1.1649(9) 0.35790(12) 0.053(2) Uani 1 1 d . . .
H16A H 1.0205 1.2714 0.3584 0.064 Uiso 1 1 calc R . .
H16B H 1.0600 1.1520 0.3700 0.064 Uiso 1 1 calc R . .
C17 C 0.8278(11) 1.0548(9) 0.36225(14) 0.059(2) Uani 1 1 d . . .
H17A H 0.8002 1.0717 0.3778 0.071 Uiso 1 1 calc R . .
H17B H 0.7664 1.0743 0.3510 0.071 Uiso 1 1 calc R . .
C18 C 0.8261(9) 0.8403(9) 0.38247(12) 0.046(2) Uani 1 1 d . . .
H18A H 0.7652 0.8525 0.3947 0.056 Uiso 1 1 calc R . .
H18B H 0.9351 0.9055 0.3863 0.056 Uiso 1 1 calc R . .
C19 C 0.7864(10) 0.6729(9) 0.38125(13) 0.049(2) Uani 1 1 d . . .
H19A H 0.8505 0.6616 0.3695 0.059 Uiso 1 1 calc R . .
H19B H 0.8080 0.6417 0.3962 0.059 Uiso 1 1 calc R . .
C20 C 0.5766(9) 0.6241(9) 0.35370(13) 0.058(2) Uani 1 1 d . . .
H20A H 0.6269 0.6089 0.3403 0.069 Uiso 1 1 calc R . .
H20B H 0.4651 0.5629 0.3514 0.069 Uiso 1 1 calc R . .
C21 C 0.6242(8) 0.7909(9) 0.35583(13) 0.0454(19) Uani 1 1 d . . .
H21A H 0.5681 0.8040 0.3687 0.054 Uiso 1 1 calc R . .
H21B H 0.5966 0.8245 0.3416 0.054 Uiso 1 1 calc R . .
N7 N 0.7674(8) 0.8814(8) 0.28681(12) 0.0556(18) Uani 1 1 d . . .
O5 O 0.7792(6) 0.9141(6) 0.30812(8) 0.0449(13) Uani 1 1 d . . .
O6 O 0.7838(6) 0.7749(6) 0.27889(8) 0.0496(14) Uani 1 1 d . . .
O7 O 0.7441(9) 0.9666(8) 0.27346(10) 0.086(2) Uani 1 1 d . . .
N8 N 0.4587(7) 0.9510(7) 0.26283(12) 0.0453(16) Uani 1 1 d . . .
O8 O 0.5509(7) 1.0770(6) 0.25245(9) 0.0607(16) Uani 1 1 d . . .
O9 O 0.3914(7) 0.8328(7) 0.25222(10) 0.0638(17) Uani 1 1 d . . .
O10 O 0.4334(6) 0.9570(6) 0.28428(9) 0.0588(16) Uani 1 1 d . . .
N10 N 0.4972(11) 0.2147(9) 0.35243(13) 0.070(2) Uani 1 1 d . . .
O14 O 0.4582(9) 0.0920(7) 0.34201(12) 0.103(3) Uani 1 1 d . . .
O15 O 0.6350(8) 0.3068(8) 0.35461(12) 0.081(2) Uani 1 1 d . . .
O16 O 0.3989(9) 0.2429(9) 0.36062(12) 0.086(2) Uani 1 1 d . . .
N9 N 0.1769(10) 0.5996(8) 0.35912(15) 0.060(2) Uani 1 1 d . . .
O11 O 0.2463(12) 0.6511(13) 0.34178(16) 0.173(4) Uani 1 1 d U . .
O12 O 0.0552(13) 0.5880(13) 0.3573(2) 0.168(4) Uani 1 1 d U . .
O13 O 0.2263(8) 0.5502(8) 0.37394(10) 0.0784(19) Uani 1 1 d . . .

loop_
_atom_site_aniso_label
_atom_site_aniso_U_11
_atom_site_aniso_U_22
_atom_site_aniso_U_33
_atom_site_aniso_U_23
_atom_site_aniso_U_13
_atom_site_aniso_U_12
Ni1 0.0328(5) 0.0271(5) 0.0285(4) 0.0002(4) 0.0029(4) 0.0138(4)
Ni2 0.0386(6) 0.0282(5) 0.0268(4) -0.0008(4) 0.0010(4) 0.0166(4)
N1 0.039(4) 0.029(3) 0.035(3) -0.001(3) -0.001(3) 0.021(3)
O1 0.040(3) 0.022(2) 0.035(3) 0.007(2) 0.006(2) 0.013(2)
O2 0.034(3) 0.037(3) 0.033(3) 0.005(2) 0.007(2) 0.018(2)
O3 0.034(3) 0.046(3) 0.042(3) 0.010(3) 0.006(2) 0.020(3)
O4 0.044(3) 0.043(4) 0.048(3) 0.008(3) -0.002(3) 0.015(3)
N2 0.036(3) 0.028(3) 0.029(3) -0.006(2) 0.002(3) 0.015(3)
N3 0.048(4) 0.040(4) 0.051(4) -0.005(3) -0.004(3) 0.007(3)
N4 0.049(4) 0.036(4) 0.040(4) 0.005(3) 0.009(3) 0.022(3)
N5 0.046(4) 0.038(4) 0.028(3) 0.001(3) 0.003(3) 0.022(3)
N6 0.078(5) 0.043(4) 0.049(4) 0.015(3) 0.028(4) 0.028(4)
C1 0.036(4) 0.029(4) 0.062(5) -0.011(4) -0.007(4) 0.012(4)
C2 0.031(4) 0.043(5) 0.075(6) -0.014(4) -0.009(4) 0.008(4)
C3 0.046(5) 0.034(4) 0.065(5) -0.004(4) -0.007(4) 0.019(4)
C4 0.037(4) 0.041(5) 0.062(5) -0.011(4) 0.000(4) 0.024(4)
C5 0.065(6) 0.038(5) 0.041(4) -0.013(4) -0.007(4) 0.027(4)
C6 0.058(5) 0.039(4) 0.028(4) -0.008(3) 0.004(4) 0.020(4)
C7 0.048(5) 0.041(5) 0.034(4) 0.011(3) 0.001(3) 0.025(4)
C8 0.023(4) 0.022(4) 0.037(4) 0.011(3) 0.004(3) 0.011(3)
C9 0.034(4) 0.042(5) 0.044(4) 0.012(3) -0.006(3) 0.022(4)
C10 0.029(4) 0.035(5) 0.045(4) 0.014(3) 0.007(3) 0.011(4)
C11 0.063(6) 0.037(5) 0.073(6) 0.028(4) 0.017(5) 0.022(5)
C12 0.040(5) 0.034(4) 0.058(5) 0.003(4) 0.000(4) 0.026(4)
C13 0.029(4) 0.034(4) 0.027(3) 0.003(3) -0.002(3) 0.019(3)
C14 0.019(3) 0.036(4) 0.035(4) 0.009(3) -0.003(3) 0.015(3)
C15 0.036(4) 0.027(4) 0.035(4) -0.002(3) -0.011(3) 0.013(3)
C16 0.081(7) 0.040(5) 0.041(4) -0.005(4) 0.013(4) 0.031(5)
C17 0.081(7) 0.055(6) 0.053(5) 0.010(4) 0.026(5) 0.043(6)
C18 0.051(5) 0.056(5) 0.033(4) 0.008(4) 0.006(4) 0.027(4)
C19 0.052(5) 0.054(5) 0.040(4) 0.017(4) 0.017(4) 0.026(5)
C20 0.047(5) 0.064(6) 0.052(5) 0.010(5) 0.014(4) 0.020(5)
C21 0.037(5) 0.057(5) 0.049(5) 0.003(4) 0.006(4) 0.029(4)
N7 0.063(5) 0.068(5) 0.055(5) -0.019(4) -0.016(4) 0.048(4)
O5 0.053(4) 0.071(4) 0.026(3) 0.002(3) 0.001(2) 0.042(3)
O6 0.060(4) 0.048(3) 0.051(3) -0.014(3) -0.015(3) 0.035(3)
O7 0.128(7) 0.114(6) 0.058(4) 0.005(4) -0.013(4) 0.091(6)
N8 0.038(4) 0.032(4) 0.062(5) -0.007(3) 0.009(3) 0.015(3)
O8 0.071(4) 0.042(4) 0.058(4) -0.004(3) 0.009(3) 0.021(3)
O9 0.048(4) 0.045(4) 0.076(4) -0.022(3) 0.008(3) 0.006(3)
O10 0.051(4) 0.065(4) 0.043(3) -0.001(3) 0.006(3) 0.017(3)
N10 0.080(7) 0.044(5) 0.059(5) 0.015(4) 0.016(5) 0.010(5)
O14 0.127(7) 0.038(4) 0.087(5) -0.004(4) 0.018(5) -0.002(4)
O15 0.067(5) 0.059(5) 0.088(5) -0.005(4) 0.004(4) 0.009(4)
O16 0.089(6) 0.087(6) 0.079(5) 0.024(4) 0.017(4) 0.041(5)
N9 0.061(5) 0.044(4) 0.074(6) 0.022(4) 0.003(5) 0.024(4)
O11 0.135(7) 0.229(9) 0.141(7) 0.092(7) -0.001(6) 0.079(6)
O12 0.140(7) 0.205(9) 0.206(8) 0.074(6) 0.029(6) 0.123(7)
O13 0.084(5) 0.085(5) 0.080(5) 0.017(4) 0.002(4) 0.053(4)

loop_
_atom_type_symbol
_atom_type_description
_atom_type_scat_dispersion_real
_atom_type_scat_dispersion_imag
_atom_type_scat_source
C C 0.0033 0.0016 'International Tables Vol C Tables 4.2.6.8 and 6.1.1.4'
H H 0.0000 0.0000 'International Tables Vol C Tables 4.2.6.8 and 6.1.1.4'
N N 0.0061 0.0033 'International Tables Vol C Tables 4.2.6.8 and 6.1.1.4'
O O 0.0106 0.0060 'International Tables Vol C Tables 4.2.6.8 and 6.1.1.4'
Ni Ni 0.3393 1.1124 'International Tables Vol C Tables 4.2.6.8 and 6.1.1.4'

loop_
_geom_angle_atom_site_label_1
_geom_angle_atom_site_label_2
_geom_angle_atom_site_label_3
_geom_angle
_geom_angle_site_symmetry_1
_geom_angle_site_symmetry_3
_geom_angle_publ_flag
O2 Ni1 N2 171.9(2) . . ?
O2 Ni1 O1 84.0(2) . . ?
N2 Ni1 O1 88.36(19) . . ?
O2 Ni1 O3 94.95(19) . . ?
N2 Ni1 O3 88.1(2) . . ?
O1 Ni1 O3 93.3(2) . . ?
O2 Ni1 O6 88.53(19) . . ?
N2 Ni1 O6 88.3(2) . . ?
O1 Ni1 O6 86.05(19) . . ?
O3 Ni1 O6 176.4(2) . . ?
O2 Ni1 N1 104.1(2) . . ?
N2 Ni1 N1 83.2(2) . . ?
O1 Ni1 N1 169.30(19) . . ?
O3 Ni1 N1 93.0(2) . . ?
O6 Ni1 N1 87.12(19) . . ?
O2 Ni1 Ni2 41.91(15) . . ?
N2 Ni1 Ni2 130.06(16) . . ?
O1 Ni1 Ni2 43.47(12) . . ?
O3 Ni1 Ni2 103.99(14) . . ?
O6 Ni1 Ni2 77.94(13) . . ?
N1 Ni1 Ni2 142.20(15) . . ?
O2 Ni2 N5 171.9(2) . . ?
O2 Ni2 O1 83.79(18) . . ?
N5 Ni2 O1 88.31(19) . . ?
O2 Ni2 O4 92.2(2) . . ?
N5 Ni2 O4 86.8(2) . . ?
O1 Ni2 O4 93.6(2) . . ?
O2 Ni2 O5 92.62(19) . . ?
N5 Ni2 O5 88.5(2) . . ?
O1 Ni2 O5 86.56(17) . . ?
O4 Ni2 O5 175.2(2) . . ?
O2 Ni2 N4 104.7(2) . . ?
N5 Ni2 N4 83.4(2) . . ?
O1 Ni2 N4 169.1(2) . . ?
O4 Ni2 N4 92.9(2) . . ?
O5 Ni2 N4 86.2(2) . . ?
O2 Ni2 Ni1 41.89(14) . . ?
N5 Ni2 Ni1 130.66(15) . . ?
O1 Ni2 Ni1 43.27(12) . . ?
O4 Ni2 Ni1 102.28(17) . . ?
O5 Ni2 Ni1 81.12(13) . . ?
N4 Ni2 Ni1 142.83(16) . . ?
C4 N1 C5 109.9(6) . . ?
C4 N1 C1 108.9(5) . . ?
C5 N1 C1 105.6(6) . . ?
C4 N1 Ni1 115.6(4) . . ?
C5 N1 Ni1 101.8(4) . . ?
C1 N1 Ni1 114.3(4) . . ?
C14 O1 Ni1 129.3(4) . . ?
C14 O1 Ni2 127.6(4) . . ?
Ni1 O1 Ni2 93.26(17) . . ?
Ni1 O2 Ni2 96.2(2) . . ?
C7 N2 C6 121.3(6) . . ?
C7 N2 Ni1 126.6(5) . . ?
C6 N2 Ni1 112.1(4) . . ?
C3 N3 C2 109.0(6) . . ?
C18 N4 C21 106.5(6) . . ?
C18 N4 C17 108.7(6) . . ?
C21 N4 C17 107.2(6) . . ?
C18 N4 Ni2 115.5(4) . . ?
C21 N4 Ni2 115.7(4) . . ?
C17 N4 Ni2 102.7(4) . . ?
C15 N5 C16 121.8(6) . . ?
C15 N5 Ni2 127.4(5) . . ?
C16 N5 Ni2 110.7(5) . . ?
C19 N6 C20 112.4(6) . . ?
C2 C1 N1 112.3(6) . . ?
C1 C2 N3 111.4(6) . . ?
N3 C3 C4 112.8(6) . . ?
N1 C4 C3 111.3(6) . . ?
N1 C5 C6 110.4(6) . . ?
N2 C6 C5 108.0(6) . . ?
N2 C7 C8 127.8(7) . . ?
C9 C8 C14 120.8(6) . . ?
C9 C8 C7 114.8(6) . . ?
C14 C8 C7 124.3(6) . . ?
C10 C9 C8 121.3(7) . . ?
C12 C10 C9 117.0(6) . . ?
C12 C10 C11 123.6(7) . . ?
C9 C10 C11 119.4(7) . . ?
C10 C12 C13 125.1(7) . . ?
C12 C13 C14 118.9(6) . . ?
C12 C13 C15 118.4(6) . . ?
C14 C13 C15 122.6(6) . . ?
O1 C14 C8 120.7(6) . . ?
O1 C14 C13 122.7(6) . . ?
C8 C14 C13 116.6(6) . . ?
N5 C15 C13 127.0(6) . . ?
N5 C16 C17 110.0(6) . . ?
N4 C17 C16 109.3(7) . . ?
N4 C18 C19 110.3(6) . . ?
N6 C19 C18 110.4(7) . . ?
C21 C20 N6 109.5(7) . . ?
C20 C21 N4 112.0(6) . . ?
O6 N7 O7 120.4(7) . . ?
O6 N7 O5 123.0(7) . . ?
O7 N7 O5 116.5(7) . . ?
N7 O5 Ni2 122.9(4) . . ?
N7 O6 Ni1 123.9(5) . . ?
O9 N8 O10 121.2(7) . . ?
O9 N8 O8 120.5(7) . . ?
O10 N8 O8 118.1(6) . . ?
O15 N10 O14 118.3(10) . . ?
O15 N10 O16 120.7(9) . . ?
O14 N10 O16 120.9(10) . . ?
O12 N9 O11 108.8(10) . . ?
O12 N9 O13 130.0(10) . . ?
O11 N9 O13 120.3(10) . . ?

loop_
_geom_bond_atom_site_label_1
_geom_bond_atom_site_label_2
_geom_bond_distance
_geom_bond_site_symmetry_2
_geom_bond_publ_flag
Ni1 O2 1.995(5) . ?
Ni1 N2 2.011(5) . ?
Ni1 O1 2.039(4) . ?
Ni1 O3 2.104(5) . ?
Ni1 O6 2.185(5) . ?
Ni1 N1 2.218(5) . ?
Ni1 Ni2 2.9704(12) . ?
Ni2 O2 1.996(5) . ?
Ni2 N5 2.004(6) . ?
Ni2 O1 2.047(4) . ?
Ni2 O4 2.109(6) . ?
Ni2 O5 2.138(5) . ?
Ni2 N4 2.231(6) . ?
N1 C4 1.471(8) . ?
N1 C5 1.493(8) . ?
N1 C1 1.498(8) . ?
O1 C14 1.301(7) . ?
N2 C7 1.252(8) . ?
N2 C6 1.442(8) . ?
N3 C3 1.472(9) . ?
N3 C2 1.491(9) . ?
N4 C18 1.470(8) . ?
N4 C21 1.485(9) . ?
N4 C17 1.507(9) . ?
N5 C15 1.279(8) . ?
N5 C16 1.435(8) . ?
N6 C19 1.472(10) . ?
N6 C20 1.491(9) . ?
C1 C2 1.487(9) . ?
C3 C4 1.492(9) . ?
C5 C6 1.524(10) . ?
C7 C8 1.439(9) . ?
C8 C9 1.410(8) . ?
C8 C14 1.416(9) . ?
C9 C10 1.401(10) . ?
C10 C12 1.344(9) . ?
C10 C11 1.508(9) . ?
C12 C13 1.396(9) . ?
C13 C14 1.433(9) . ?
C13 C15 1.438(8) . ?
C16 C17 1.516(12) . ?
C18 C19 1.508(10) . ?
C20 C21 1.484(10) . ?
N7 O6 1.235(7) . ?
N7 O7 1.245(8) . ?
N7 O5 1.252(7) . ?
N8 O9 1.188(8) . ?
N8 O10 1.261(7) . ?
N8 O8 1.271(7) . ?
N10 O15 1.214(10) . ?
N10 O14 1.232(9) . ?
N10 O16 1.236(10) . ?
N9 O12 1.161(11) . ?
N9 O11 1.171(10) . ?
N9 O13 1.202(8) . ?

loop_
_geom_torsion_atom_site_label_1
_geom_torsion_atom_site_label_2
_geom_torsion_atom_site_label_3
_geom_torsion_atom_site_label_4
_geom_torsion
_geom_torsion_site_symmetry_1
_geom_torsion_site_symmetry_2
_geom_torsion_site_symmetry_3
_geom_torsion_site_symmetry_4
_geom_torsion_publ_flag
N2 Ni1 Ni2 O2 178.8(3) . . . . ?
O1 Ni1 Ni2 O2 -161.5(3) . . . . ?
O3 Ni1 Ni2 O2 -81.7(2) . . . . ?
O6 Ni1 Ni2 O2 101.5(3) . . . . ?
N1 Ni1 Ni2 O2 32.5(3) . . . . ?
O2 Ni1 Ni2 N5 175.7(3) . . . . ?
N2 Ni1 Ni2 N5 -5.5(3) . . . . ?
O1 Ni1 Ni2 N5 14.2(3) . . . . ?
O3 Ni1 Ni2 N5 94.0(3) . . . . ?
O6 Ni1 Ni2 N5 -82.8(3) . . . . ?
N1 Ni1 Ni2 N5 -151.8(3) . . . . ?
O2 Ni1 Ni2 O1 161.5(3) . . . . ?
N2 Ni1 Ni2 O1 -19.7(3) . . . . ?
O3 Ni1 Ni2 O1 79.8(2) . . . . ?
O6 Ni1 Ni2 O1 -97.1(2) . . . . ?
N1 Ni1 Ni2 O1 -166.0(3) . . . . ?
O2 Ni1 Ni2 O4 79.4(3) . . . . ?
N2 Ni1 Ni2 O4 -101.8(3) . . . . ?
O1 Ni1 Ni2 O4 -82.1(2) . . . . ?
O3 Ni1 Ni2 O4 -2.3(2) . . . . ?
O6 Ni1 Ni2 O4 -179.2(2) . . . . ?
N1 Ni1 Ni2 O4 111.9(3) . . . . ?
O2 Ni1 Ni2 O5 -104.1(2) . . . . ?
N2 Ni1 Ni2 O5 74.7(3) . . . . ?
O1 Ni1 Ni2 O5 94.4(2) . . . . ?
O3 Ni1 Ni2 O5 174.2(2) . . . . ?
O6 Ni1 Ni2 O5 -2.6(2) . . . . ?
N1 Ni1 Ni2 O5 -71.6(3) . . . . ?
O2 Ni1 Ni2 N4 -32.6(3) . . . . ?
N2 Ni1 Ni2 N4 146.3(3) . . . . ?
O1 Ni1 Ni2 N4 166.0(3) . . . . ?
O3 Ni1 Ni2 N4 -114.2(3) . . . . ?
O6 Ni1 Ni2 N4 68.9(3) . . . . ?
N1 Ni1 Ni2 N4 0.0(4) . . . . ?
O2 Ni1 N1 C4 -81.2(5) . . . . ?
N2 Ni1 N1 C4 102.4(5) . . . . ?
O1 Ni1 N1 C4 140.7(10) . . . . ?
O3 Ni1 N1 C4 14.7(5) . . . . ?
O6 Ni1 N1 C4 -168.9(5) . . . . ?
Ni2 Ni1 N1 C4 -102.9(5) . . . . ?
O2 Ni1 N1 C5 159.7(4) . . . . ?
N2 Ni1 N1 C5 -16.7(4) . . . . ?
O1 Ni1 N1 C5 21.6(13) . . . . ?
O3 Ni1 N1 C5 -104.4(4) . . . . ?
O6 Ni1 N1 C5 72.0(4) . . . . ?
Ni2 Ni1 N1 C5 138.0(4) . . . . ?
O2 Ni1 N1 C1 46.4(5) . . . . ?
N2 Ni1 N1 C1 -130.0(5) . . . . ?
O1 Ni1 N1 C1 -91.7(11) . . . . ?
O3 Ni1 N1 C1 142.3(5) . . . . ?
O6 Ni1 N1 C1 -41.3(5) . . . . ?
Ni2 Ni1 N1 C1 24.7(6) . . . . ?
O2 Ni1 O1 C14 -159.0(5) . . . . ?
N2 Ni1 O1 C14 18.4(5) . . . . ?
O3 Ni1 O1 C14 106.4(5) . . . . ?
O6 Ni1 O1 C14 -70.1(5) . . . . ?
N1 Ni1 O1 C14 -19.6(14) . . . . ?
Ni2 Ni1 O1 C14 -146.7(6) . . . . ?
O2 Ni1 O1 Ni2 -12.32(18) . . . . ?
N2 Ni1 O1 Ni2 165.0(2) . . . . ?
O3 Ni1 O1 Ni2 -106.96(19) . . . . ?
O6 Ni1 O1 Ni2 76.61(19) . . . . ?
N1 Ni1 O1 Ni2 127.1(10) . . . . ?
O2 Ni2 O1 C14 159.8(5) . . . . ?
N5 Ni2 O1 C14 -21.7(5) . . . . ?
O4 Ni2 O1 C14 -108.4(5) . . . . ?
O5 Ni2 O1 C14 66.8(5) . . . . ?
N4 Ni2 O1 C14 18.3(14) . . . . ?
Ni1 Ni2 O1 C14 147.5(6) . . . . ?
O2 Ni2 O1 Ni1 12.32(19) . . . . ?
N5 Ni2 O1 Ni1 -169.2(2) . . . . ?
O4 Ni2 O1 Ni1 104.1(2) . . . . ?
O5 Ni2 O1 Ni1 -80.69(19) . . . . ?
N4 Ni2 O1 Ni1 -129.2(10) . . . . ?
N2 Ni1 O2 Ni2 -6.5(17) . . . . ?
O1 Ni1 O2 Ni2 12.7(2) . . . . ?
O3 Ni1 O2 Ni2 105.5(2) . . . . ?
O6 Ni1 O2 Ni2 -73.5(2) . . . . ?
N1 Ni1 O2 Ni2 -160.14(19) . . . . ?
N5 Ni2 O2 Ni1 -23.9(16) . . . . ?
O1 Ni2 O2 Ni1 -12.66(19) . . . . ?
O4 Ni2 O2 Ni1 -106.1(2) . . . . ?
O5 Ni2 O2 Ni1 73.6(2) . . . . ?
N4 Ni2 O2 Ni1 160.4(2) . . . . ?
O2 Ni1 N2 C7 14(2) . . . . ?
O1 Ni1 N2 C7 -5.1(6) . . . . ?
O3 Ni1 N2 C7 -98.4(6) . . . . ?
O6 Ni1 N2 C7 81.0(6) . . . . ?
N1 Ni1 N2 C7 168.3(6) . . . . ?
Ni2 Ni1 N2 C7 8.4(7) . . . . ?
O2 Ni1 N2 C6 -166.7(14) . . . . ?
O1 Ni1 N2 C6 174.2(5) . . . . ?
O3 Ni1 N2 C6 80.8(5) . . . . ?
O6 Ni1 N2 C6 -99.7(5) . . . . ?
N1 Ni1 N2 C6 -12.4(5) . . . . ?
Ni2 Ni1 N2 C6 -172.4(4) . . . . ?
O2 Ni2 N4 C18 73.7(5) . . . . ?
N5 Ni2 N4 C18 -105.7(5) . . . . ?
O1 Ni2 N4 C18 -146.1(9) . . . . ?
O4 Ni2 N4 C18 -19.3(5) . . . . ?
O5 Ni2 N4 C18 165.4(5) . . . . ?
Ni1 Ni2 N4 C18 95.5(5) . . . . ?
O2 Ni2 N4 C21 -51.7(5) . . . . ?
N5 Ni2 N4 C21 128.9(5) . . . . ?
O1 Ni2 N4 C21 88.5(12) . . . . ?
O4 Ni2 N4 C21 -144.7(5) . . . . ?
O5 Ni2 N4 C21 40.0(5) . . . . ?
Ni1 Ni2 N4 C21 -29.9(6) . . . . ?
O2 Ni2 N4 C17 -168.2(5) . . . . ?
N5 Ni2 N4 C17 12.4(5) . . . . ?
O1 Ni2 N4 C17 -28.0(14) . . . . ?
O4 Ni2 N4 C17 98.8(5) . . . . ?
O5 Ni2 N4 C17 -76.5(5) . . . . ?
Ni1 Ni2 N4 C17 -146.4(4) . . . . ?
O2 Ni2 N5 C15 18(2) . . . . ?
O1 Ni2 N5 C15 7.0(6) . . . . ?
O4 Ni2 N5 C15 100.7(6) . . . . ?
O5 Ni2 N5 C15 -79.7(6) . . . . ?
N4 Ni2 N5 C15 -166.0(6) . . . . ?
Ni1 Ni2 N5 C15 -2.8(7) . . . . ?
O2 Ni2 N5 C16 -159.4(14) . . . . ?
O1 Ni2 N5 C16 -170.6(5) . . . . ?
O4 Ni2 N5 C16 -76.9(5) . . . . ?
O5 Ni2 N5 C16 102.8(5) . . . . ?
N4 Ni2 N5 C16 16.4(5) . . . . ?
Ni1 Ni2 N5 C16 179.7(4) . . . . ?
C4 N1 C1 C2 56.0(7) . . . . ?
C5 N1 C1 C2 174.0(6) . . . . ?
Ni1 N1 C1 C2 -74.9(6) . . . . ?
N1 C1 C2 N3 -56.7(8) . . . . ?
C3 N3 C2 C1 55.1(8) . . . . ?
C2 N3 C3 C4 -56.1(8) . . . . ?
C5 N1 C4 C3 -170.8(6) . . . . ?
C1 N1 C4 C3 -55.6(7) . . . . ?
Ni1 N1 C4 C3 74.6(7) . . . . ?
N3 C3 C4 N1 58.1(8) . . . . ?
C4 N1 C5 C6 -80.9(7) . . . . ?
C1 N1 C5 C6 161.8(6) . . . . ?
Ni1 N1 C5 C6 42.2(6) . . . . ?
C7 N2 C6 C5 -141.7(7) . . . . ?
Ni1 N2 C6 C5 39.1(7) . . . . ?
N1 C5 C6 N2 -56.2(8) . . . . ?
C6 N2 C7 C8 175.4(7) . . . . ?
Ni1 N2 C7 C8 -5.4(11) . . . . ?
N2 C7 C8 C9 -171.3(7) . . . . ?
N2 C7 C8 C14 8.3(12) . . . . ?
C14 C8 C9 C10 -4.9(10) . . . . ?
C7 C8 C9 C10 174.8(6) . . . . ?
C8 C9 C10 C12 1.5(10) . . . . ?
C8 C9 C10 C11 -178.4(6) . . . . ?
C9 C10 C12 C13 1.4(11) . . . . ?
C11 C10 C12 C13 -178.8(7) . . . . ?
C10 C12 C13 C14 -0.9(11) . . . . ?
C10 C12 C13 C15 -178.9(7) . . . . ?
Ni1 O1 C14 C8 -20.4(9) . . . . ?
Ni2 O1 C14 C8 -156.6(4) . . . . ?
Ni1 O1 C14 C13 159.3(5) . . . . ?
Ni2 O1 C14 C13 23.1(8) . . . . ?
C9 C8 C14 O1 -175.0(6) . . . . ?
C7 C8 C14 O1 5.3(10) . . . . ?
C9 C8 C14 C13 5.2(9) . . . . ?
C7 C8 C14 C13 -174.4(6) . . . . ?
C12 C13 C14 O1 177.8(6) . . . . ?
C15 C13 C14 O1 -4.2(10) . . . . ?
C12 C13 C14 C8 -2.5(9) . . . . ?
C15 C13 C14 C8 175.5(6) . . . . ?
C16 N5 C15 C13 -176.2(7) . . . . ?
Ni2 N5 C15 C13 6.5(11) . . . . ?
C12 C13 C15 N5 166.4(7) . . . . ?
C14 C13 C15 N5 -11.6(11) . . . . ?
C15 N5 C16 C17 139.0(7) . . . . ?
Ni2 N5 C16 C17 -43.2(7) . . . . ?
C18 N4 C17 C16 85.2(7) . . . . ?
C21 N4 C17 C16 -160.1(6) . . . . ?
Ni2 N4 C17 C16 -37.7(7) . . . . ?
N5 C16 C17 N4 55.8(9) . . . . ?
C21 N4 C18 C19 62.2(7) . . . . ?
C17 N4 C18 C19 177.4(7) . . . . ?
Ni2 N4 C18 C19 -67.8(7) . . . . ?
C20 N6 C19 C18 53.4(8) . . . . ?
N4 C18 C19 N6 -59.1(8) . . . . ?
C19 N6 C20 C21 -52.6(8) . . . . ?
N6 C20 C21 N4 57.9(8) . . . . ?
C18 N4 C21 C20 -62.8(8) . . . . ?
C17 N4 C21 C20 -179.0(6) . . . . ?
Ni2 N4 C21 C20 67.1(7) . . . . ?
O6 N7 O5 Ni2 38.0(10) . . . . ?
O7 N7 O5 Ni2 -139.1(6) . . . . ?
O2 Ni2 O5 N7 -55.0(6) . . . . ?
N5 Ni2 O5 N7 117.0(6) . . . . ?
O1 Ni2 O5 N7 28.6(6) . . . . ?
O4 Ni2 O5 N7 121(3) . . . . ?
N4 Ni2 O5 N7 -159.5(6) . . . . ?
Ni1 Ni2 O5 N7 -14.6(6) . . . . ?
O7 N7 O6 Ni1 134.1(7) . . . . ?
O5 N7 O6 Ni1 -42.8(10) . . . . ?
O2 Ni1 O6 N7 63.0(6) . . . . ?
N2 Ni1 O6 N7 -109.6(6) . . . . ?
O1 Ni1 O6 N7 -21.1(6) . . . . ?
O3 Ni1 O6 N7 -100(3) . . . . ?
N1 Ni1 O6 N7 167.1(6) . . . . ?
Ni2 Ni1 O6 N7 22.0(6) . . . . ?
